data_4113685
loop_
_publ_author_name
'Amy B. Koren'
'M. David Curtis'
'Anthony H. Francis'
'Jeff W. Kampf'

_publ_section_title
;
 Intermolecular Interactions in \p-Stacked Conjugated Molecules.
 Synthesis, Structure, and Spectral Characterization of Alkyl Bithiazole
 Oligomers
;
_journal_name_full 'Journal of the American Chemical Society'
_journal_page_first 5040
_journal_page_last 5050
_journal_paper_doi 10.1021/ja029216m
_journal_volume 125
_journal_year 2003
_chemical_formula_sum 'C28 H38 N4 O8 S4'
_chemical_formula_weight 686.86
_chemical_name_systematic
;
 ?
;
_space_group_IT_number 2
_symmetry_cell_setting triclinic
_symmetry_space_group_name_Hall '-P 1'
_symmetry_space_group_name_H-M 'P -1'
_atom_sites_solution_hydrogens geom
_atom_sites_solution_primary direct
_atom_sites_solution_secondary difmap
_audit_creation_method SHELXL-97
_cell_angle_alpha 105.9970(10)
_cell_angle_beta 91.4790(10)
_cell_angle_gamma 99.2800(10)
_cell_formula_units_Z 1
_cell_length_a 4.99020(10)
_cell_length_b 9.4924(2)
_cell_length_c 16.9038(3)
_cell_measurement_reflns_used 5606
_cell_measurement_temperature 158(2)
_cell_measurement_theta_max 26.43
_cell_measurement_theta_min 2.51
_cell_volume 757.55(3)
_computing_cell_refinement 'Siemens SAINT'
_computing_data_collection 'Siemens SMART'
_computing_data_reduction 'Siemens SAINT'
_computing_molecular_graphics 'Siemens SHELXTL'
_computing_publication_material 'Siemens SHELXTL'
_computing_structure_refinement 'Siemens SHELXTL'
_computing_structure_solution 'Siemens SHELXTL'
_diffrn_ambient_temperature 158(2)
_diffrn_measured_fraction_theta_full 0.991
_diffrn_measured_fraction_theta_max 0.991
_diffrn_measurement_method '\w scans'
_diffrn_radiation_monochromator graphite
_diffrn_radiation_source 'sealed tube'
_diffrn_radiation_type MoK\a
_diffrn_radiation_wavelength 0.71073
_diffrn_reflns_av_R_equivalents 0.0604
_diffrn_reflns_av_sigmaI/netI 0.0650
_diffrn_reflns_limit_h_max 6
_diffrn_reflns_limit_h_min -6
_diffrn_reflns_limit_k_max 11
_diffrn_reflns_limit_k_min -11
_diffrn_reflns_limit_l_max 21
_diffrn_reflns_limit_l_min -21
_diffrn_reflns_number 10353
_diffrn_reflns_theta_full 26.43
_diffrn_reflns_theta_max 26.43
_diffrn_reflns_theta_min 2.51
_exptl_absorpt_coefficient_mu 0.371
_exptl_absorpt_correction_type none
_exptl_crystal_colour needle
_exptl_crystal_density_diffrn 1.506
_exptl_crystal_description yellow
_exptl_crystal_F_000 362
_exptl_crystal_size_max 0.02
_exptl_crystal_size_mid 0.06
_exptl_crystal_size_min 0.34
_refine_diff_density_max 0.726
_refine_diff_density_min -0.770
_refine_diff_density_rms 0.198
_refine_ls_extinction_coef 0.017(5)
_refine_ls_extinction_expression Fc^*^=kFc[1+0.001xFc^2^\l^3^/sin(2\q)]^-1/4^
_refine_ls_extinction_method SHELXL
_refine_ls_goodness_of_fit_ref 1.213
_refine_ls_hydrogen_treatment mixed
_refine_ls_matrix_type full
_refine_ls_number_parameters 203
_refine_ls_number_reflns 3097
_refine_ls_number_restraints 0
_refine_ls_restrained_S_all 1.213
_refine_ls_R_factor_all 0.1519
_refine_ls_R_factor_gt 0.1354
_refine_ls_shift/su_max 0.003
_refine_ls_shift/su_mean 0.001
_refine_ls_structure_factor_coef Fsqd
_refine_ls_weighting_details 'calc w=1/[\s^2^(Fo^2^)+(0.0273P)^2^+29.4356P] where P=(Fo^2^+2Fc^2^)/3'
_refine_ls_weighting_scheme calc
_refine_ls_wR_factor_gt 0.3732
_refine_ls_wR_factor_ref 0.3790
_reflns_number_gt 2537
_reflns_number_total 3097
_reflns_threshold_expression >2sigma(I)
_cod_data_source_file ja029216msi20021107_024730_2.cif
_cod_data_source_block akc(3H2)
_cod_database_code 4113685

loop_
_symmetry_equiv_pos_as_xyz
'x, y, z'
'-x, -y, -z'

loop_
_atom_site_label
_atom_site_type_symbol
_atom_site_fract_x
_atom_site_fract_y
_atom_site_fract_z
_atom_site_U_iso_or_equiv
_atom_site_adp_type
_atom_site_occupancy
_atom_site_symmetry_multiplicity
_atom_site_calc_flag
_atom_site_refinement_flags
S1 S 0.7748(5) 0.4015(3) 0.40864(16) 0.0139(7) Uani 1 1 d .
S2 S 1.2217(6) 0.6548(3) 0.25890(18) 0.0203(7) Uani 1 1 d .
N1 N 0.8262(19) 0.6669(10) 0.3936(6) 0.0176(19) Uani 1 1 d .
N2 N 1.2037(19) 0.3928(10) 0.2762(6) 0.0168(19) Uani 1 1 d .
O1 O 1.6813(17) 0.3162(9) 0.1172(5) 0.0228(18) Uani 1 1 d .
O2 O 1.7045(18) 0.1584(12) -0.1150(5) 0.033(2) Uani 1 1 d .
H2 H 1.8153 0.1273 -0.1493 0.018(7) Uiso 1 1 calc R
O3 O 0.5695(14) 0.8616(8) 0.5719(4) 0.0151(16) Uani 1 1 d .
O4 O 1.1664(17) 1.0719(11) 0.8135(5) 0.029(2) Uani 1 1 d .
H4 H 1.3200 1.1187 0.8352 0.018(7) Uiso 1 1 calc R
C1 C 0.590(2) 0.5233(12) 0.4710(6) 0.015(2) Uani 1 1 d .
C2 C 0.641(2) 0.6592(12) 0.4517(7) 0.015(2) Uani 1 1 d .
C3 C 0.910(2) 0.5392(12) 0.3661(6) 0.015(2) Uani 1 1 d .
C4 C 1.103(2) 0.5157(12) 0.3029(6) 0.016(2) Uani 1 1 d .
C5 C 1.421(2) 0.5401(13) 0.2009(7) 0.020(2) Uani 1 1 d .
H5 H 1.5410 0.5664 0.1624 0.018(7) Uiso 1 1 calc R
C6 C 1.384(2) 0.4083(13) 0.2174(7) 0.017(2) Uani 1 1 d .
C7 C 1.519(2) 0.2790(13) 0.1791(7) 0.021(2) Uani 1 1 d .
H7A H 1.6348 0.2580 0.2214 0.018(7) Uiso 1 1 calc R
H7B H 1.3803 0.1893 0.1541 0.018(7) Uiso 1 1 calc R
C8 C 1.808(2) 0.1965(13) 0.0731(7) 0.022(2) Uani 1 1 d .
H8A H 1.6688 0.1117 0.0416 0.018(7) Uiso 1 1 calc R
H8B H 1.9157 0.1622 0.1119 0.018(7) Uiso 1 1 calc R
C9 C 1.992(2) 0.2539(14) 0.0151(7) 0.024(3) Uani 1 1 d .
H9A H 2.1045 0.1785 -0.0096 0.018(7) Uiso 1 1 calc R
H9B H 2.1165 0.3451 0.0472 0.018(7) Uiso 1 1 calc R
C10 C 1.838(3) 0.2894(15) -0.0538(7) 0.030(3) Uani 1 1 d .
H10A H 1.7004 0.3501 -0.0299 0.018(7) Uiso 1 1 calc R
H10B H 1.9669 0.3493 -0.0805 0.018(7) Uiso 1 1 calc R
C11 C 0.514(2) 0.7958(12) 0.4868(7) 0.018(2) Uani 1 1 d .
H11A H 0.5797 0.8709 0.4579 0.018(7) Uiso 1 1 calc R
H11B H 0.3144 0.7678 0.4749 0.018(7) Uiso 1 1 calc R
C12 C 0.845(2) 0.9268(12) 0.5963(7) 0.019(2) Uani 1 1 d .
H12A H 0.8922 1.0190 0.5793 0.018(7) Uiso 1 1 calc R
H12B H 0.9662 0.8570 0.5702 0.018(7) Uiso 1 1 calc R
C13 C 0.880(2) 0.9619(12) 0.6897(7) 0.017(2) Uani 1 1 d .
H13A H 0.8280 0.8687 0.7055 0.018(7) Uiso 1 1 calc R
H13B H 0.7546 1.0301 0.7146 0.018(7) Uiso 1 1 calc R
C14 C 1.170(2) 1.0333(14) 0.7250(7) 0.023(3) Uani 1 1 d .
H14A H 1.2967 0.9626 0.7058 0.018(7) Uiso 1 1 calc R
H14B H 1.2310 1.1234 0.7070 0.018(7) Uiso 1 1 calc R

loop_
_atom_site_aniso_label
_atom_site_aniso_U_11
_atom_site_aniso_U_22
_atom_site_aniso_U_33
_atom_site_aniso_U_23
_atom_site_aniso_U_13
_atom_site_aniso_U_12
S1 0.0138(12) 0.0140(13) 0.0154(13) 0.0053(10) 0.0034(9) 0.0045(9)
S2 0.0229(15) 0.0192(14) 0.0222(15) 0.0097(11) 0.0083(11) 0.0057(11)
N1 0.021(5) 0.014(4) 0.019(5) 0.006(4) -0.004(4) 0.003(4)
N2 0.017(4) 0.018(5) 0.018(5) 0.007(4) 0.004(4) 0.006(4)
O1 0.022(4) 0.030(5) 0.019(4) 0.008(3) 0.012(3) 0.008(3)
O2 0.023(4) 0.058(6) 0.015(4) 0.003(4) 0.000(3) 0.012(4)
O3 0.010(3) 0.021(4) 0.014(4) 0.004(3) 0.003(3) 0.004(3)
O4 0.021(4) 0.046(6) 0.017(4) 0.003(4) 0.000(3) 0.007(4)
C1 0.018(5) 0.019(5) 0.007(5) 0.002(4) 0.002(4) 0.004(4)
C2 0.011(5) 0.017(5) 0.016(5) 0.002(4) 0.003(4) -0.001(4)
C3 0.015(5) 0.018(5) 0.014(5) 0.006(4) 0.004(4) 0.003(4)
C4 0.019(5) 0.020(5) 0.012(5) 0.008(4) 0.001(4) 0.003(4)
C5 0.022(6) 0.024(6) 0.015(5) 0.007(4) 0.005(4) 0.009(5)
C6 0.011(5) 0.026(6) 0.014(5) 0.006(4) 0.003(4) 0.004(4)
C7 0.027(6) 0.024(6) 0.015(5) 0.010(5) 0.008(5) 0.006(5)
C8 0.020(6) 0.027(6) 0.018(6) 0.003(5) 0.001(4) 0.008(5)
C9 0.019(6) 0.035(7) 0.016(6) 0.002(5) -0.001(4) 0.006(5)
C10 0.035(7) 0.039(7) 0.013(6) 0.003(5) -0.003(5) 0.008(6)
C11 0.021(6) 0.017(5) 0.016(5) 0.004(4) 0.004(4) 0.007(4)
C12 0.013(5) 0.018(5) 0.022(6) 0.005(4) 0.004(4) -0.004(4)
C13 0.018(5) 0.018(5) 0.018(5) 0.008(4) 0.002(4) 0.002(4)
C14 0.023(6) 0.030(6) 0.015(6) 0.003(5) 0.004(5) 0.006(5)

loop_
_atom_type_symbol
_atom_type_description
_atom_type_scat_dispersion_real
_atom_type_scat_dispersion_imag
_atom_type_scat_source
C C 0.0033 0.0016 'International Tables Vol C Tables 4.2.6.8 and 6.1.1.4'
H H 0.0000 0.0000 'International Tables Vol C Tables 4.2.6.8 and 6.1.1.4'
N N 0.0061 0.0033 'International Tables Vol C Tables 4.2.6.8 and 6.1.1.4'
O O 0.0106 0.0060 'International Tables Vol C Tables 4.2.6.8 and 6.1.1.4'
S S 0.1246 0.1234 'International Tables Vol C Tables 4.2.6.8 and 6.1.1.4'

loop_
_geom_angle_atom_site_label_1
_geom_angle_atom_site_label_2
_geom_angle_atom_site_label_3
_geom_angle
_geom_angle_site_symmetry_1
_geom_angle_site_symmetry_3
C3 S1 C1 89.7(5) . .
C5 S2 C4 88.8(5) . .
C3 N1 C2 110.5(9) . .
C4 N2 C6 109.6(9) . .
C7 O1 C8 112.6(9) . .
C11 O3 C12 114.6(8) . .
C2 C1 C1 130.1(12) . 2_666
C2 C1 S1 108.5(7) . .
C1 C1 S1 121.4(11) 2_666 .
N1 C2 C1 115.3(9) . .
N1 C2 C11 117.1(9) . .
C1 C2 C11 127.5(9) . .
N1 C3 C4 121.9(9) . .
N1 C3 S1 115.9(8) . .
C4 C3 S1 122.1(8) . .
N2 C4 C3 124.4(9) . .
N2 C4 S2 115.2(8) . .
C3 C4 S2 120.4(8) . .
C6 C5 S2 110.5(8) . .
C5 C6 N2 115.8(10) . .
C5 C6 C7 126.6(10) . .
N2 C6 C7 117.6(10) . .
O1 C7 C6 107.9(9) . .
O1 C8 C9 107.4(10) . .
C8 C9 C10 113.4(10) . .
O2 C10 C9 112.6(11) . .
O3 C11 C2 115.0(9) . .
O3 C12 C13 107.3(8) . .
C12 C13 C14 113.0(9) . .
O4 C14 C13 106.7(9) . .

loop_
_geom_bond_atom_site_label_1
_geom_bond_atom_site_label_2
_geom_bond_distance
_geom_bond_site_symmetry_2
S1 C3 1.714(11) .
S1 C1 1.737(11) .
S2 C5 1.718(11) .
S2 C4 1.720(11) .
N1 C3 1.312(14) .
N1 C2 1.374(14) .
N2 C4 1.314(14) .
N2 C6 1.380(13) .
O1 C7 1.423(13) .
O1 C8 1.428(14) .
O2 C10 1.430(15) .
O3 C11 1.400(13) .
O3 C12 1.415(13) .
O4 C14 1.440(14) .
C1 C2 1.402(15) .
C1 C1 1.46(2) 2_666
C2 C11 1.515(14) .
C3 C4 1.455(14) .
C5 C6 1.341(16) .
C6 C7 1.493(15) .
C8 C9 1.508(16) .
C9 C10 1.522(17) .
C12 C13 1.521(15) .
C13 C14 1.528(16) .
